data_7000676
loop_
_publ_author_name
'Chomitz, Wayne A.'
'Arnold, John'

_publ_section_title
;
 Synthesis and characterization of manganese and iron complexes
 supported by multidentate [N2P2] ligands
;
_journal_issue 10
_journal_name_full 'Dalton Transactions'
_journal_page_first 1714
_journal_page_last 1720
_journal_paper_doi 10.1039/b821954k
_journal_year 2009
_chemical_formula_moiety 'C44 H104 Mn2 N4 P4 Si2'
_chemical_formula_sum 'C44 H104 Mn2 N4 P4 Si2'
_chemical_formula_weight 979.25
_chemical_name_systematic
;
?
;
_space_group_IT_number 15
_symmetry_cell_setting monoclinic
_symmetry_space_group_name_Hall '-C 2yc'
_symmetry_space_group_name_H-M 'C 1 2/c 1'
_atom_sites_solution_hydrogens geom
_atom_sites_solution_primary direct
_atom_sites_solution_secondary difmap
_audit_creation_method SHELXL-97
_cell_angle_alpha 90.00
_cell_angle_beta 107.880(3)
_cell_angle_gamma 90.00
_cell_formula_units_Z 8
_cell_length_a 49.385(5)
_cell_length_b 10.9384(11)
_cell_length_c 22.807(2)
_cell_measurement_reflns_used 3749
_cell_measurement_temperature 160(2)
_cell_measurement_theta_max 20.3
_cell_measurement_theta_min 2.3
_cell_volume 11725(2)
_computing_cell_refinement 'Bruker SAINT v7.07'
_computing_data_collection 'Bruker SMART v5.631'
_computing_data_reduction 'Bruker SAINT v7.07'
_computing_structure_refinement 'SHELXL-97 (Sheldrick, 1997)'
_computing_structure_solution 'SHELXS-97 (Sheldrick, 1990)'
_diffrn_ambient_temperature 160(2)
_diffrn_measured_fraction_theta_full 0.991
_diffrn_measured_fraction_theta_max 0.991
_diffrn_measurement_device_type 'Bruker APEX'
_diffrn_measurement_method 'w\ scans'
_diffrn_radiation_monochromator graphite
_diffrn_radiation_source 'fine-focus sealed tube'
_diffrn_radiation_type MoK\a
_diffrn_radiation_wavelength 0.71073
_diffrn_reflns_av_R_equivalents 0.0722
_diffrn_reflns_av_sigmaI/netI 0.0919
_diffrn_reflns_limit_h_max 55
_diffrn_reflns_limit_h_min -61
_diffrn_reflns_limit_k_max 13
_diffrn_reflns_limit_k_min -13
_diffrn_reflns_limit_l_max 28
_diffrn_reflns_limit_l_min -21
_diffrn_reflns_number 36872
_diffrn_reflns_theta_full 26.38
_diffrn_reflns_theta_max 26.38
_diffrn_reflns_theta_min 2.13
_diffrn_standards_decay_% 0
_diffrn_standards_interval_count 0
_diffrn_standards_interval_time 0
_diffrn_standards_number 0
_exptl_absorpt_coefficient_mu 0.611
_exptl_absorpt_correction_T_max 1.00
_exptl_absorpt_correction_T_min 0.86
_exptl_absorpt_correction_type empirical
_exptl_absorpt_process_details 'Blessing, 1995'
_exptl_crystal_colour colorless
_exptl_crystal_density_diffrn 1.109
_exptl_crystal_density_method 'not measured'
_exptl_crystal_description blade-like
_exptl_crystal_F_000 4272
_exptl_crystal_size_max 0.18
_exptl_crystal_size_mid 0.18
_exptl_crystal_size_min 0.06
_refine_diff_density_max 0.405
_refine_diff_density_min -0.286
_refine_diff_density_rms 0.066
_refine_ls_extinction_method none
_refine_ls_goodness_of_fit_ref 0.898
_refine_ls_hydrogen_treatment mixed
_refine_ls_matrix_type full
_refine_ls_number_parameters 539
_refine_ls_number_reflns 11906
_refine_ls_number_restraints 0
_refine_ls_restrained_S_all 0.898
_refine_ls_R_factor_all 0.1032
_refine_ls_R_factor_gt 0.0479
_refine_ls_shift/su_max 0.010
_refine_ls_shift/su_mean 0.000
_refine_ls_structure_factor_coef Fsqd
_refine_ls_weighting_details 'calc w=1/[\s^2^(Fo^2^)+(0.0600P)^2^+0.0000P] where P=(Fo^2^+2Fc^2^)/3'
_refine_ls_weighting_scheme calc
_refine_ls_wR_factor_gt 0.0996
_refine_ls_wR_factor_ref 0.1179
_reflns_number_gt 7019
_reflns_number_total 11906
_reflns_threshold_expression >2sigma(I)
_cod_data_source_file b821954k.txt
_cod_data_source_block wac6161x
_cod_original_sg_symbol_H-M C2/c
_cod_database_code 7000676

loop_
_symmetry_equiv_pos_as_xyz
'x, y, z'
'-x, y, -z+1/2'
'x+1/2, y+1/2, z'
'-x+1/2, y+1/2, -z+1/2'
'-x, -y, -z'
'x, -y, z-1/2'
'-x+1/2, -y+1/2, -z'
'x+1/2, -y+1/2, z-1/2'

loop_
_atom_site_label
_atom_site_type_symbol
_atom_site_fract_x
_atom_site_fract_y
_atom_site_fract_z
_atom_site_U_iso_or_equiv
_atom_site_adp_type
_atom_site_occupancy
_atom_site_symmetry_multiplicity
_atom_site_calc_flag
_atom_site_refinement_flags
_atom_site_disorder_assembly
_atom_site_disorder_group
Mn1 Mn 0.095651(9) 0.53697(4) 0.47091(2) 0.02814(12) Uani 1 1 d . . .
Mn2 Mn 0.145641(9) 0.60408(4) 0.44614(2) 0.02916(13) Uani 1 1 d . . .
Si1 Si 0.07966(2) 0.47236(8) 0.58159(4) 0.0348(2) Uani 1 1 d . . .
Si2 Si 0.175646(18) 0.83709(8) 0.45658(4) 0.0343(2) Uani 1 1 d . . .
P1 P 0.052972(17) 0.66884(7) 0.40758(4) 0.02956(19) Uani 1 1 d . . .
P2 P 0.072513(18) 0.88526(8) 0.68373(4) 0.0349(2) Uani 1 1 d . . .
P3 P 0.186129(17) 0.44071(8) 0.48487(4) 0.0334(2) Uani 1 1 d . . .
P4 P 0.213310(19) 0.82399(9) 0.70316(4) 0.0414(2) Uani 1 1 d . . .
N1 N 0.08381(5) 0.4020(2) 0.51896(11) 0.0326(6) Uani 1 1 d . . .
N2 N 0.06597(5) 0.6159(2) 0.55128(11) 0.0313(6) Uani 1 1 d . . .
N3 N 0.15564(5) 0.7473(2) 0.39995(11) 0.0325(6) Uani 1 1 d . . .
N4 N 0.18974(5) 0.7285(2) 0.51564(11) 0.0307(6) Uani 1 1 d . . .
C1 C 0.08322(7) 0.2697(3) 0.50671(15) 0.0383(8) Uani 1 1 d . . .
C2 C 0.10046(8) 0.1967(3) 0.56282(16) 0.0503(9) Uani 1 1 d . . .
H2A H 0.1204 0.2222 0.5744 0.075 Uiso 1 1 calc R . .
H2B H 0.0991 0.1093 0.5528 0.075 Uiso 1 1 calc R . .
H2C H 0.0930 0.2117 0.5973 0.075 Uiso 1 1 calc R . .
C3 C 0.09587(8) 0.2471(3) 0.45478(17) 0.0531(10) Uani 1 1 d . . .
H3A H 0.1159 0.2719 0.4680 0.080 Uiso 1 1 calc R . .
H3B H 0.0854 0.2949 0.4186 0.080 Uiso 1 1 calc R . .
H3C H 0.0945 0.1600 0.4443 0.080 Uiso 1 1 calc R . .
C4 C 0.05237(7) 0.2229(3) 0.48567(16) 0.0494(9) Uani 1 1 d . . .
H4A H 0.0415 0.2667 0.4484 0.074 Uiso 1 1 calc R . .
H4B H 0.0437 0.2371 0.5184 0.074 Uiso 1 1 calc R . .
H4C H 0.0522 0.1352 0.4769 0.074 Uiso 1 1 calc R . .
C5 C 0.11351(7) 0.5014(3) 0.64502(14) 0.0457(9) Uani 1 1 d . . .
H5A H 0.1093 0.5451 0.6787 0.069 Uiso 1 1 calc R . .
H5B H 0.1263 0.5510 0.6293 0.069 Uiso 1 1 calc R . .
H5C H 0.1227 0.4233 0.6603 0.069 Uiso 1 1 calc R . .
C6 C 0.05426(8) 0.4005(3) 0.61869(17) 0.0562(10) Uani 1 1 d . . .
H6A H 0.0533 0.4510 0.6534 0.084 Uiso 1 1 calc R . .
H6B H 0.0610 0.3185 0.6335 0.084 Uiso 1 1 calc R . .
H6C H 0.0353 0.3946 0.5884 0.084 Uiso 1 1 calc R . .
C7 C 0.03641(6) 0.6147(3) 0.51120(14) 0.0355(8) Uani 1 1 d . . .
H7A H 0.0238 0.6360 0.5360 0.043 Uiso 1 1 calc R . .
H7B H 0.0315 0.5308 0.4952 0.043 Uiso 1 1 calc R . .
C8 C 0.03066(6) 0.7030(3) 0.45683(14) 0.0360(8) Uani 1 1 d . . .
H8A H 0.0344 0.7877 0.4726 0.043 Uiso 1 1 calc R . .
H8B H 0.0104 0.6976 0.4320 0.043 Uiso 1 1 calc R . .
C9 C 0.02849(6) 0.5958(3) 0.33883(13) 0.0341(7) Uani 1 1 d . . .
H9A H 0.0114 0.6493 0.3222 0.041 Uiso 1 1 calc R . .
C10 C 0.01892(7) 0.4722(3) 0.35669(15) 0.0431(9) Uani 1 1 d . . .
H10A H 0.0067 0.4314 0.3198 0.065 Uiso 1 1 calc R . .
H10B H 0.0083 0.4848 0.3860 0.065 Uiso 1 1 calc R . .
H10C H 0.0356 0.4213 0.3757 0.065 Uiso 1 1 calc R . .
C11 C 0.04339(7) 0.5799(3) 0.28956(14) 0.0446(9) Uani 1 1 d . . .
H11A H 0.0312 0.5323 0.2551 0.067 Uiso 1 1 calc R . .
H11B H 0.0615 0.5369 0.3073 0.067 Uiso 1 1 calc R . .
H11C H 0.0470 0.6604 0.2747 0.067 Uiso 1 1 calc R . .
C12 C 0.06031(7) 0.8207(3) 0.38051(15) 0.0380(8) Uani 1 1 d . . .
H12A H 0.0696 0.8068 0.3478 0.046 Uiso 1 1 calc R . .
C13 C 0.08173(8) 0.8874(3) 0.43295(18) 0.0562(10) Uani 1 1 d . . .
H13A H 0.0873 0.9640 0.4176 0.084 Uiso 1 1 calc R . .
H13B H 0.0986 0.8358 0.4497 0.084 Uiso 1 1 calc R . .
H13C H 0.0731 0.9054 0.4654 0.084 Uiso 1 1 calc R . .
C14 C 0.03409(7) 0.8997(3) 0.35227(16) 0.0495(9) Uani 1 1 d . . .
H14A H 0.0399 0.9782 0.3393 0.074 Uiso 1 1 calc R . .
H14B H 0.0242 0.9140 0.3829 0.074 Uiso 1 1 calc R . .
H14C H 0.0213 0.8577 0.3165 0.074 Uiso 1 1 calc R . .
C15 C 0.07389(6) 0.7273(3) 0.58795(13) 0.0314(7) Uani 1 1 d . . .
H15A H 0.0682 0.7985 0.5601 0.038 Uiso 1 1 calc R . .
H15B H 0.0949 0.7293 0.6057 0.038 Uiso 1 1 calc R . .
C16 C 0.06076(7) 0.7418(3) 0.64079(14) 0.0393(8) Uani 1 1 d . . .
H16A H 0.0664 0.6716 0.6693 0.047 Uiso 1 1 calc R . .
H16B H 0.0398 0.7417 0.6236 0.047 Uiso 1 1 calc R . .
C17 C 0.04002(7) 0.9794(3) 0.65766(14) 0.0419(8) Uani 1 1 d . . .
H17A H 0.0240 0.9361 0.6671 0.050 Uiso 1 1 calc R . .
C18 C 0.04584(9) 1.1012(3) 0.69281(18) 0.0622(11) Uani 1 1 d . . .
H18A H 0.0293 1.1551 0.6774 0.093 Uiso 1 1 calc R . .
H18B H 0.0626 1.1402 0.6866 0.093 Uiso 1 1 calc R . .
H18C H 0.0493 1.0859 0.7368 0.093 Uiso 1 1 calc R . .
C19 C 0.03212(9) 1.0017(4) 0.58816(16) 0.0599(11) Uani 1 1 d . . .
H19A H 0.0171 1.0635 0.5760 0.090 Uiso 1 1 calc R . .
H19B H 0.0254 0.9252 0.5661 0.090 Uiso 1 1 calc R . .
H19C H 0.0489 1.0306 0.5779 0.090 Uiso 1 1 calc R . .
C20 C 0.07316(7) 0.8404(3) 0.76289(14) 0.0419(9) Uani 1 1 d . . .
H20A H 0.0763 0.9173 0.7878 0.050 Uiso 1 1 calc R . .
C21 C 0.04607(8) 0.7829(3) 0.76888(15) 0.0499(10) Uani 1 1 d . . .
H21A H 0.0483 0.7672 0.8124 0.075 Uiso 1 1 calc R . .
H21B H 0.0424 0.7057 0.7460 0.075 Uiso 1 1 calc R . .
H21C H 0.0301 0.8388 0.7521 0.075 Uiso 1 1 calc R . .
C22 C 0.09926(9) 0.7608(5) 0.79037(17) 0.0745(14) Uani 1 1 d . . .
H22A H 0.1018 0.7473 0.8342 0.112 Uiso 1 1 calc R . .
H22B H 0.1161 0.8019 0.7857 0.112 Uiso 1 1 calc R . .
H22C H 0.0967 0.6820 0.7689 0.112 Uiso 1 1 calc R . .
C23 C 0.14491(7) 0.7752(3) 0.33332(14) 0.0394(8) Uani 1 1 d . . .
C24 C 0.13253(8) 0.9052(3) 0.32180(16) 0.0574(11) Uani 1 1 d . . .
H24A H 0.1475 0.9648 0.3406 0.086 Uiso 1 1 calc R . .
H24B H 0.1171 0.9135 0.3401 0.086 Uiso 1 1 calc R . .
H24C H 0.1251 0.9201 0.2774 0.086 Uiso 1 1 calc R . .
C25 C 0.12126(8) 0.6859(4) 0.30197(15) 0.0543(10) Uani 1 1 d . . .
H25A H 0.1290 0.6029 0.3051 0.081 Uiso 1 1 calc R . .
H25B H 0.1131 0.7081 0.2585 0.081 Uiso 1 1 calc R . .
H25C H 0.1064 0.6892 0.3222 0.081 Uiso 1 1 calc R . .
C26 C 0.16856(9) 0.7627(4) 0.30354(17) 0.0667(12) Uani 1 1 d . . .
H26A H 0.1766 0.6800 0.3107 0.100 Uiso 1 1 calc R . .
H26B H 0.1835 0.8226 0.3217 0.100 Uiso 1 1 calc R . .
H26C H 0.1608 0.7774 0.2591 0.100 Uiso 1 1 calc R . .
C27 C 0.15663(7) 0.9565(3) 0.48780(15) 0.0431(9) Uani 1 1 d . . .
H27A H 0.1705 1.0047 0.5193 0.065 Uiso 1 1 calc R . .
H27B H 0.1434 0.9169 0.5062 0.065 Uiso 1 1 calc R . .
H27C H 0.1460 1.0105 0.4543 0.065 Uiso 1 1 calc R . .
C28 C 0.20569(7) 0.9240(3) 0.44120(18) 0.0541(10) Uani 1 1 d . . .
H28A H 0.2181 0.9576 0.4800 0.081 Uiso 1 1 calc R . .
H28B H 0.1979 0.9909 0.4124 0.081 Uiso 1 1 calc R . .
H28C H 0.2166 0.8688 0.4233 0.081 Uiso 1 1 calc R . .
C29 C 0.21528(6) 0.6635(3) 0.51137(15) 0.0343(8) Uani 1 1 d . . .
H29A H 0.2324 0.7064 0.5375 0.041 Uiso 1 1 calc R . .
H29B H 0.2157 0.6679 0.4683 0.041 Uiso 1 1 calc R . .
C30 C 0.21693(6) 0.5291(3) 0.53096(14) 0.0352(8) Uani 1 1 d . . .
H30A H 0.2180 0.5243 0.5749 0.042 Uiso 1 1 calc R . .
H30B H 0.2345 0.4925 0.5266 0.042 Uiso 1 1 calc R . .
C31 C 0.18317(7) 0.3176(3) 0.53844(15) 0.0420(8) Uani 1 1 d . . .
H31A H 0.1681 0.2599 0.5144 0.050 Uiso 1 1 calc R . .
C32 C 0.17272(8) 0.3716(3) 0.58972(16) 0.0533(10) Uani 1 1 d . . .
H32A H 0.1698 0.3056 0.6163 0.080 Uiso 1 1 calc R . .
H32B H 0.1547 0.4147 0.5714 0.080 Uiso 1 1 calc R . .
H32C H 0.1869 0.4291 0.6143 0.080 Uiso 1 1 calc R . .
C33 C 0.21031(8) 0.2425(3) 0.56546(17) 0.0546(10) Uani 1 1 d . . .
H33A H 0.2068 0.1789 0.5926 0.082 Uiso 1 1 calc R . .
H33B H 0.2257 0.2962 0.5892 0.082 Uiso 1 1 calc R . .
H33C H 0.2158 0.2042 0.5320 0.082 Uiso 1 1 calc R . .
C34 C 0.19899(8) 0.3586(3) 0.42728(16) 0.0491(9) Uani 1 1 d . . .
H34A H 0.2151 0.3041 0.4499 0.059 Uiso 1 1 calc R . .
C35 C 0.17506(10) 0.2786(4) 0.38724(19) 0.0772(13) Uani 1 1 d . . .
H35A H 0.1819 0.2341 0.3572 0.116 Uiso 1 1 calc R . .
H35B H 0.1589 0.3303 0.3654 0.116 Uiso 1 1 calc R . .
H35C H 0.1691 0.2201 0.4134 0.116 Uiso 1 1 calc R . .
C36 C 0.20993(10) 0.4475(4) 0.38842(18) 0.0727(13) Uani 1 1 d . . .
H36A H 0.2157 0.4020 0.3572 0.109 Uiso 1 1 calc R . .
H36B H 0.2263 0.4923 0.4150 0.109 Uiso 1 1 calc R . .
H36C H 0.1948 0.5053 0.3681 0.109 Uiso 1 1 calc R . .
C37 C 0.18872(6) 0.7446(3) 0.57888(13) 0.0347(8) Uani 1 1 d . . .
H37A H 0.1906 0.6631 0.5986 0.042 Uiso 1 1 calc R . .
H37B H 0.1697 0.7766 0.5767 0.042 Uiso 1 1 calc R . .
C38 C 0.21116(7) 0.8291(3) 0.62067(13) 0.0370(8) Uani 1 1 d . . .
H38A H 0.2070 0.9141 0.6057 0.044 Uiso 1 1 calc R . .
H38B H 0.2300 0.8071 0.6169 0.044 Uiso 1 1 calc R . .
C39 C 0.24033(7) 0.9459(4) 0.73212(15) 0.0506(10) Uani 1 1 d . . .
H39A H 0.2362 1.0148 0.7018 0.061 Uiso 1 1 calc R . .
C40 C 0.26960(8) 0.8939(5) 0.73768(18) 0.0759(14) Uani 1 1 d . . .
H40A H 0.2839 0.9588 0.7505 0.114 Uiso 1 1 calc R . .
H40B H 0.2697 0.8612 0.6977 0.114 Uiso 1 1 calc R . .
H40C H 0.2741 0.8283 0.7684 0.114 Uiso 1 1 calc R . .
C41 C 0.24018(9) 0.9952(4) 0.79508(16) 0.0641(12) Uani 1 1 d . . .
H41A H 0.2568 1.0480 0.8121 0.096 Uiso 1 1 calc R . .
H41B H 0.2409 0.9266 0.8232 0.096 Uiso 1 1 calc R . .
H41C H 0.2228 1.0424 0.7901 0.096 Uiso 1 1 calc R . .
C42 C 0.17983(8) 0.8983(4) 0.70625(17) 0.0557(10) Uani 1 1 d . . .
H42A H 0.1835 0.9230 0.7502 0.067 Uiso 1 1 calc R . .
C43 C 0.17126(9) 1.0152(4) 0.66927(18) 0.0776(14) Uani 1 1 d . . .
H43A H 0.1552 1.0530 0.6793 0.116 Uiso 1 1 calc R . .
H43B H 0.1656 0.9961 0.6252 0.116 Uiso 1 1 calc R . .
H43C H 0.1874 1.0719 0.6795 0.116 Uiso 1 1 calc R . .
C44 C 0.15582(9) 0.8059(5) 0.6934(2) 0.0902(17) Uani 1 1 d . . .
H44A H 0.1394 0.8428 0.7021 0.135 Uiso 1 1 calc R . .
H44B H 0.1621 0.7341 0.7198 0.135 Uiso 1 1 calc R . .
H44C H 0.1504 0.7810 0.6501 0.135 Uiso 1 1 calc R . .
H100 H 0.1125(5) 0.495(2) 0.4008(10) 0.017(7) Uiso 1 1 d . . .
H101 H 0.1267(5) 0.642(2) 0.5118(11) 0.025(7) Uiso 1 1 d . . .

loop_
_atom_site_aniso_label
_atom_site_aniso_U_11
_atom_site_aniso_U_22
_atom_site_aniso_U_33
_atom_site_aniso_U_23
_atom_site_aniso_U_13
_atom_site_aniso_U_12
Mn1 0.0251(3) 0.0279(3) 0.0310(2) 0.0010(2) 0.0079(2) -0.0018(2)
Mn2 0.0248(3) 0.0301(3) 0.0319(2) 0.0027(2) 0.0078(2) 0.0001(2)
Si1 0.0393(5) 0.0326(5) 0.0370(5) 0.0042(4) 0.0184(4) 0.0002(4)
Si2 0.0249(5) 0.0301(5) 0.0460(5) 0.0060(4) 0.0082(4) -0.0017(4)
P1 0.0259(4) 0.0281(5) 0.0325(4) -0.0027(4) 0.0058(4) -0.0002(4)
P2 0.0387(5) 0.0350(5) 0.0336(4) -0.0023(4) 0.0149(4) -0.0026(4)
P3 0.0273(4) 0.0298(5) 0.0399(5) 0.0018(4) 0.0054(4) 0.0001(4)
P4 0.0397(5) 0.0431(6) 0.0387(5) 0.0002(4) 0.0082(4) -0.0020(4)
N1 0.0374(15) 0.0249(15) 0.0403(15) -0.0004(12) 0.0189(12) -0.0033(12)
N2 0.0302(14) 0.0316(15) 0.0321(13) -0.0040(12) 0.0099(12) -0.0023(12)
N3 0.0318(15) 0.0341(16) 0.0324(14) 0.0070(12) 0.0109(12) 0.0006(12)
N4 0.0257(14) 0.0333(15) 0.0318(14) 0.0018(11) 0.0069(11) 0.0015(12)
C1 0.041(2) 0.0239(18) 0.051(2) 0.0022(15) 0.0146(17) -0.0026(16)
C2 0.051(2) 0.030(2) 0.066(2) 0.0084(18) 0.0126(19) 0.0032(18)
C3 0.070(3) 0.0252(19) 0.070(3) -0.0115(18) 0.030(2) -0.0038(19)
C4 0.052(2) 0.032(2) 0.060(2) 0.0065(17) 0.0104(19) -0.0092(18)
C5 0.055(2) 0.049(2) 0.0328(18) 0.0029(16) 0.0136(17) 0.0105(19)
C6 0.069(3) 0.046(2) 0.069(2) 0.008(2) 0.043(2) 0.000(2)
C7 0.0292(17) 0.038(2) 0.0417(18) -0.0055(16) 0.0146(15) -0.0021(16)
C8 0.0284(18) 0.036(2) 0.0400(18) -0.0060(15) 0.0056(15) 0.0026(15)
C9 0.0285(17) 0.0330(19) 0.0338(17) -0.0034(14) -0.0006(14) 0.0001(15)
C10 0.039(2) 0.038(2) 0.0453(19) -0.0073(16) 0.0033(16) -0.0055(17)
C11 0.049(2) 0.049(2) 0.0318(17) -0.0082(16) 0.0069(16) -0.0060(18)
C12 0.0347(19) 0.034(2) 0.049(2) -0.0020(16) 0.0175(16) -0.0019(16)
C13 0.046(2) 0.030(2) 0.087(3) -0.005(2) 0.012(2) -0.0059(19)
C14 0.050(2) 0.043(2) 0.058(2) 0.0191(19) 0.0214(19) 0.0102(19)
C15 0.0311(17) 0.0316(18) 0.0319(16) -0.0017(14) 0.0104(14) -0.0007(15)
C16 0.051(2) 0.034(2) 0.0359(18) 0.0004(15) 0.0180(16) -0.0009(17)
C17 0.048(2) 0.040(2) 0.0417(19) 0.0052(16) 0.0187(17) 0.0029(17)
C18 0.077(3) 0.036(2) 0.081(3) -0.002(2) 0.035(2) 0.007(2)
C19 0.065(3) 0.068(3) 0.053(2) 0.020(2) 0.027(2) 0.026(2)
C20 0.047(2) 0.051(2) 0.0296(17) -0.0040(16) 0.0145(16) -0.0008(18)
C21 0.065(3) 0.049(2) 0.043(2) 0.0002(17) 0.0273(19) -0.006(2)
C22 0.067(3) 0.113(4) 0.047(2) 0.026(2) 0.023(2) 0.036(3)
C23 0.039(2) 0.047(2) 0.0348(18) 0.0092(16) 0.0152(16) 0.0069(17)
C24 0.066(3) 0.058(3) 0.044(2) 0.0156(19) 0.0109(19) 0.017(2)
C25 0.058(2) 0.068(3) 0.0325(18) 0.0001(18) 0.0068(18) 0.004(2)
C26 0.066(3) 0.089(3) 0.056(2) 0.029(2) 0.035(2) 0.021(2)
C27 0.038(2) 0.031(2) 0.052(2) 0.0005(16) 0.0011(17) -0.0002(16)
C28 0.037(2) 0.047(2) 0.078(3) 0.020(2) 0.0165(19) -0.0047(18)
C29 0.0222(16) 0.0359(19) 0.0429(18) -0.0002(15) 0.0073(14) -0.0017(15)
C30 0.0232(16) 0.035(2) 0.0432(18) 0.0018(15) 0.0036(14) 0.0026(15)
C31 0.0359(19) 0.032(2) 0.049(2) 0.0055(16) 0.0002(17) -0.0033(16)
C32 0.052(2) 0.054(2) 0.055(2) 0.0206(19) 0.0173(19) 0.001(2)
C33 0.056(2) 0.038(2) 0.063(2) 0.0142(19) 0.008(2) 0.0074(19)
C34 0.050(2) 0.047(2) 0.050(2) -0.0064(18) 0.0149(19) 0.0072(19)
C35 0.095(4) 0.068(3) 0.067(3) -0.029(2) 0.022(3) -0.009(3)
C36 0.095(4) 0.073(3) 0.066(3) -0.004(2) 0.047(3) 0.011(3)
C37 0.0302(18) 0.0350(19) 0.0390(18) -0.0010(15) 0.0107(15) 0.0005(15)
C38 0.0293(18) 0.041(2) 0.0381(18) 0.0007(15) 0.0057(15) -0.0023(16)
C39 0.043(2) 0.063(3) 0.040(2) -0.0005(18) 0.0038(17) -0.013(2)
C40 0.039(2) 0.127(4) 0.059(3) -0.019(3) 0.012(2) -0.016(3)
C41 0.063(3) 0.078(3) 0.043(2) -0.014(2) 0.005(2) -0.010(2)
C42 0.042(2) 0.075(3) 0.052(2) -0.013(2) 0.0163(19) -0.002(2)
C43 0.069(3) 0.100(4) 0.058(3) -0.008(3) 0.010(2) 0.043(3)
C44 0.053(3) 0.139(5) 0.090(3) -0.036(3) 0.039(3) -0.035(3)

loop_
_atom_type_symbol
_atom_type_description
_atom_type_scat_dispersion_real
_atom_type_scat_dispersion_imag
_atom_type_scat_source
C C 0.0033 0.0016 'International Tables Vol C Tables 4.2.6.8 and 6.1.1.4'
H H 0.0000 0.0000 'International Tables Vol C Tables 4.2.6.8 and 6.1.1.4'
N N 0.0061 0.0033 'International Tables Vol C Tables 4.2.6.8 and 6.1.1.4'
Si Si 0.0817 0.0704 'International Tables Vol C Tables 4.2.6.8 and 6.1.1.4'
P P 0.1023 0.0942 'International Tables Vol C Tables 4.2.6.8 and 6.1.1.4'
Mn Mn 0.3368 0.7283 'International Tables Vol C Tables 4.2.6.8 and 6.1.1.4'

loop_
_geom_angle_atom_site_label_1
_geom_angle_atom_site_label_2
_geom_angle_atom_site_label_3
_geom_angle
_geom_angle_site_symmetry_1
_geom_angle_site_symmetry_3
_geom_angle_publ_flag
N1 Mn1 P1 112.68(8) . . ?
N1 Mn1 Mn2 136.00(7) . . ?
P1 Mn1 Mn2 111.00(3) . . ?
N1 Mn1 Si1 33.60(7) . . ?
P1 Mn1 Si1 102.95(3) . . ?
Mn2 Mn1 Si1 136.09(3) . . ?
N1 Mn1 H100 120.3(6) . . ?
P1 Mn1 H100 98.3(6) . . ?
Mn2 Mn1 H100 46.6(7) . . ?
Si1 Mn1 H100 152.1(6) . . ?
N1 Mn1 H101 119.5(7) . . ?
P1 Mn1 H101 109.3(7) . . ?
Mn2 Mn1 H101 46.8(7) . . ?
Si1 Mn1 H101 96.4(7) . . ?
H100 Mn1 H101 93.4(10) . . ?
N3 Mn2 P3 114.72(7) . . ?
N3 Mn2 Mn1 132.68(7) . . ?
P3 Mn2 Mn1 112.47(3) . . ?
N3 Mn2 Si2 34.05(7) . . ?
P3 Mn2 Si2 104.58(3) . . ?
Mn1 Mn2 Si2 132.09(3) . . ?
N3 Mn2 H100 118.4(6) . . ?
P3 Mn2 H100 100.5(7) . . ?
Mn1 Mn2 H100 47.6(6) . . ?
Si2 Mn2 H100 149.7(6) . . ?
N3 Mn2 H101 117.8(7) . . ?
P3 Mn2 H101 111.4(7) . . ?
Mn1 Mn2 H101 43.1(7) . . ?
Si2 Mn2 H101 95.8(7) . . ?
H100 Mn2 H101 90.7(9) . . ?
N1 Si1 N2 101.86(12) . . ?
N1 Si1 C5 114.79(14) . . ?
N2 Si1 C5 107.21(14) . . ?
N1 Si1 C6 117.34(15) . . ?
N2 Si1 C6 108.60(15) . . ?
C5 Si1 C6 106.44(17) . . ?
N1 Si1 Mn1 41.64(8) . . ?
N2 Si1 Mn1 67.84(8) . . ?
C5 Si1 Mn1 102.15(11) . . ?
C6 Si1 Mn1 150.73(13) . . ?
N3 Si2 N4 101.17(12) . . ?
N3 Si2 C27 117.05(14) . . ?
N4 Si2 C27 107.74(14) . . ?
N3 Si2 C28 117.55(16) . . ?
N4 Si2 C28 109.40(14) . . ?
C27 Si2 C28 103.55(17) . . ?
N3 Si2 Mn2 42.58(8) . . ?
N4 Si2 Mn2 63.11(8) . . ?
C27 Si2 Mn2 109.79(11) . . ?
C28 Si2 Mn2 146.53(13) . . ?
C8 P1 C9 104.38(14) . . ?
C8 P1 C12 103.74(15) . . ?
C9 P1 C12 104.51(15) . . ?
C8 P1 Mn1 108.05(10) . . ?
C9 P1 Mn1 116.17(11) . . ?
C12 P1 Mn1 118.47(11) . . ?
C17 P2 C16 101.71(16) . . ?
C17 P2 C20 102.35(15) . . ?
C16 P2 C20 101.49(15) . . ?
C30 P3 C31 102.96(14) . . ?
C30 P3 C34 104.87(16) . . ?
C31 P3 C34 103.18(17) . . ?
C30 P3 Mn2 104.22(10) . . ?
C31 P3 Mn2 120.69(11) . . ?
C34 P3 Mn2 118.83(12) . . ?
C38 P4 C39 98.63(15) . . ?
C38 P4 C42 104.50(16) . . ?
C39 P4 C42 102.82(18) . . ?
C1 N1 Si1 127.4(2) . . ?
C1 N1 Mn1 127.24(19) . . ?
Si1 N1 Mn1 104.76(13) . . ?
C15 N2 C7 113.9(2) . . ?
C15 N2 Si1 120.96(19) . . ?
C7 N2 Si1 115.2(2) . . ?
C23 N3 Si2 127.5(2) . . ?
C23 N3 Mn2 128.6(2) . . ?
Si2 N3 Mn2 103.37(12) . . ?
C37 N4 C29 114.2(2) . . ?
C37 N4 Si2 122.9(2) . . ?
C29 N4 Si2 114.64(19) . . ?
N1 C1 C3 108.6(3) . . ?
N1 C1 C2 112.4(3) . . ?
C3 C1 C2 108.1(3) . . ?
N1 C1 C4 110.3(3) . . ?
C3 C1 C4 107.9(3) . . ?
C2 C1 C4 109.4(3) . . ?
C1 C2 H2A 109.5 . . ?
C1 C2 H2B 109.5 . . ?
H2A C2 H2B 109.5 . . ?
C1 C2 H2C 109.5 . . ?
H2A C2 H2C 109.5 . . ?
H2B C2 H2C 109.5 . . ?
C1 C3 H3A 109.5 . . ?
C1 C3 H3B 109.5 . . ?
H3A C3 H3B 109.5 . . ?
C1 C3 H3C 109.5 . . ?
H3A C3 H3C 109.5 . . ?
H3B C3 H3C 109.5 . . ?
C1 C4 H4A 109.5 . . ?
C1 C4 H4B 109.5 . . ?
H4A C4 H4B 109.5 . . ?
C1 C4 H4C 109.5 . . ?
H4A C4 H4C 109.5 . . ?
H4B C4 H4C 109.5 . . ?
Si1 C5 H5A 109.5 . . ?
Si1 C5 H5B 109.5 . . ?
H5A C5 H5B 109.5 . . ?
Si1 C5 H5C 109.5 . . ?
H5A C5 H5C 109.5 . . ?
H5B C5 H5C 109.5 . . ?
Si1 C6 H6A 109.5 . . ?
Si1 C6 H6B 109.5 . . ?
H6A C6 H6B 109.5 . . ?
Si1 C6 H6C 109.5 . . ?
H6A C6 H6C 109.5 . . ?
H6B C6 H6C 109.5 . . ?
N2 C7 C8 113.7(3) . . ?
N2 C7 H7A 108.8 . . ?
C8 C7 H7A 108.8 . . ?
N2 C7 H7B 108.8 . . ?
C8 C7 H7B 108.8 . . ?
H7A C7 H7B 107.7 . . ?
C7 C8 P1 111.7(2) . . ?
C7 C8 H8A 109.3 . . ?
P1 C8 H8A 109.3 . . ?
C7 C8 H8B 109.3 . . ?
P1 C8 H8B 109.3 . . ?
H8A C8 H8B 107.9 . . ?
C10 C9 C11 110.7(3) . . ?
C10 C9 P1 109.4(2) . . ?
C11 C9 P1 109.6(2) . . ?
C10 C9 H9A 109.0 . . ?
C11 C9 H9A 109.0 . . ?
P1 C9 H9A 109.0 . . ?
C9 C10 H10A 109.5 . . ?
C9 C10 H10B 109.5 . . ?
H10A C10 H10B 109.5 . . ?
C9 C10 H10C 109.5 . . ?
H10A C10 H10C 109.5 . . ?
H10B C10 H10C 109.5 . . ?
C9 C11 H11A 109.5 . . ?
C9 C11 H11B 109.5 . . ?
H11A C11 H11B 109.5 . . ?
C9 C11 H11C 109.5 . . ?
H11A C11 H11C 109.5 . . ?
H11B C11 H11C 109.5 . . ?
C13 C12 C14 110.9(3) . . ?
C13 C12 P1 109.2(2) . . ?
C14 C12 P1 115.0(2) . . ?
C13 C12 H12A 107.1 . . ?
C14 C12 H12A 107.1 . . ?
P1 C12 H12A 107.1 . . ?
C12 C13 H13A 109.5 . . ?
C12 C13 H13B 109.5 . . ?
H13A C13 H13B 109.5 . . ?
C12 C13 H13C 109.5 . . ?
H13A C13 H13C 109.5 . . ?
H13B C13 H13C 109.5 . . ?
C12 C14 H14A 109.5 . . ?
C12 C14 H14B 109.5 . . ?
H14A C14 H14B 109.5 . . ?
C12 C14 H14C 109.5 . . ?
H14A C14 H14C 109.5 . . ?
H14B C14 H14C 109.5 . . ?
N2 C15 C16 115.5(2) . . ?
N2 C15 H15A 108.4 . . ?
C16 C15 H15A 108.4 . . ?
N2 C15 H15B 108.4 . . ?
C16 C15 H15B 108.4 . . ?
H15A C15 H15B 107.5 . . ?
C15 C16 P2 111.3(2) . . ?
C15 C16 H16A 109.4 . . ?
P2 C16 H16A 109.4 . . ?
C15 C16 H16B 109.4 . . ?
P2 C16 H16B 109.4 . . ?
H16A C16 H16B 108.0 . . ?
C19 C17 C18 110.5(3) . . ?
C19 C17 P2 110.0(2) . . ?
C18 C17 P2 108.1(2) . . ?
C19 C17 H17A 109.4 . . ?
C18 C17 H17A 109.4 . . ?
P2 C17 H17A 109.4 . . ?
C17 C18 H18A 109.5 . . ?
C17 C18 H18B 109.5 . . ?
H18A C18 H18B 109.5 . . ?
C17 C18 H18C 109.5 . . ?
H18A C18 H18C 109.5 . . ?
H18B C18 H18C 109.5 . . ?
C17 C19 H19A 109.5 . . ?
C17 C19 H19B 109.5 . . ?
H19A C19 H19B 109.5 . . ?
C17 C19 H19C 109.5 . . ?
H19A C19 H19C 109.5 . . ?
H19B C19 H19C 109.5 . . ?
C21 C20 C22 112.6(3) . . ?
C21 C20 P2 116.2(2) . . ?
C22 C20 P2 108.1(2) . . ?
C21 C20 H20A 106.5 . . ?
C22 C20 H20A 106.5 . . ?
P2 C20 H20A 106.5 . . ?
C20 C21 H21A 109.5 . . ?
C20 C21 H21B 109.5 . . ?
H21A C21 H21B 109.5 . . ?
C20 C21 H21C 109.5 . . ?
H21A C21 H21C 109.5 . . ?
H21B C21 H21C 109.5 . . ?
C20 C22 H22A 109.5 . . ?
C20 C22 H22B 109.5 . . ?
H22A C22 H22B 109.5 . . ?
C20 C22 H22C 109.5 . . ?
H22A C22 H22C 109.5 . . ?
H22B C22 H22C 109.5 . . ?
N3 C23 C25 109.3(3) . . ?
N3 C23 C26 110.9(3) . . ?
C25 C23 C26 108.4(3) . . ?
N3 C23 C24 111.4(3) . . ?
C25 C23 C24 107.8(3) . . ?
C26 C23 C24 109.0(3) . . ?
C23 C24 H24A 109.5 . . ?
C23 C24 H24B 109.5 . . ?
H24A C24 H24B 109.5 . . ?
C23 C24 H24C 109.5 . . ?
H24A C24 H24C 109.5 . . ?
H24B C24 H24C 109.5 . . ?
C23 C25 H25A 109.5 . . ?
C23 C25 H25B 109.5 . . ?
H25A C25 H25B 109.5 . . ?
C23 C25 H25C 109.5 . . ?
H25A C25 H25C 109.5 . . ?
H25B C25 H25C 109.5 . . ?
C23 C26 H26A 109.5 . . ?
C23 C26 H26B 109.5 . . ?
H26A C26 H26B 109.5 . . ?
C23 C26 H26C 109.5 . . ?
H26A C26 H26C 109.5 . . ?
H26B C26 H26C 109.5 . . ?
Si2 C27 H27A 109.5 . . ?
Si2 C27 H27B 109.5 . . ?
H27A C27 H27B 109.5 . . ?
Si2 C27 H27C 109.5 . . ?
H27A C27 H27C 109.5 . . ?
H27B C27 H27C 109.5 . . ?
Si2 C28 H28A 109.5 . . ?
Si2 C28 H28B 109.5 . . ?
H28A C28 H28B 109.5 . . ?
Si2 C28 H28C 109.5 . . ?
H28A C28 H28C 109.5 . . ?
H28B C28 H28C 109.5 . . ?
N4 C29 C30 114.4(2) . . ?
N4 C29 H29A 108.7 . . ?
C30 C29 H29A 108.7 . . ?
N4 C29 H29B 108.7 . . ?
C30 C29 H29B 108.7 . . ?
H29A C29 H29B 107.6 . . ?
C29 C30 P3 112.2(2) . . ?
C29 C30 H30A 109.2 . . ?
P3 C30 H30A 109.2 . . ?
C29 C30 H30B 109.2 . . ?
P3 C30 H30B 109.2 . . ?
H30A C30 H30B 107.9 . . ?
C33 C31 C32 111.0(3) . . ?
C33 C31 P3 114.8(2) . . ?
C32 C31 P3 109.6(2) . . ?
C33 C31 H31A 107.0 . . ?
C32 C31 H31A 107.0 . . ?
P3 C31 H31A 107.0 . . ?
C31 C32 H32A 109.5 . . ?
C31 C32 H32B 109.5 . . ?
H32A C32 H32B 109.5 . . ?
C31 C32 H32C 109.5 . . ?
H32A C32 H32C 109.5 . . ?
H32B C32 H32C 109.5 . . ?
C31 C33 H33A 109.5 . . ?
C31 C33 H33B 109.5 . . ?
H33A C33 H33B 109.5 . . ?
C31 C33 H33C 109.5 . . ?
H33A C33 H33C 109.5 . . ?
H33B C33 H33C 109.5 . . ?
C36 C34 C35 111.4(3) . . ?
C36 C34 P3 111.3(3) . . ?
C35 C34 P3 109.3(3) . . ?
C36 C34 H34A 108.3 . . ?
C35 C34 H34A 108.3 . . ?
P3 C34 H34A 108.3 . . ?
C34 C35 H35A 109.5 . . ?
C34 C35 H35B 109.5 . . ?
H35A C35 H35B 109.5 . . ?
C34 C35 H35C 109.5 . . ?
H35A C35 H35C 109.5 . . ?
H35B C35 H35C 109.5 . . ?
C34 C36 H36A 109.5 . . ?
C34 C36 H36B 109.5 . . ?
H36A C36 H36B 109.5 . . ?
C34 C36 H36C 109.5 . . ?
H36A C36 H36C 109.5 . . ?
H36B C36 H36C 109.5 . . ?
N4 C37 C38 116.5(3) . . ?
N4 C37 H37A 108.2 . . ?
C38 C37 H37A 108.2 . . ?
N4 C37 H37B 108.2 . . ?
C38 C37 H37B 108.2 . . ?
H37A C37 H37B 107.3 . . ?
C37 C38 P4 114.7(2) . . ?
C37 C38 H38A 108.6 . . ?
P4 C38 H38A 108.6 . . ?
C37 C38 H38B 108.6 . . ?
P4 C38 H38B 108.6 . . ?
H38A C38 H38B 107.6 . . ?
C40 C39 C41 109.3(3) . . ?
C40 C39 P4 108.7(3) . . ?
C41 C39 P4 112.0(3) . . ?
C40 C39 H39A 108.9 . . ?
C41 C39 H39A 108.9 . . ?
P4 C39 H39A 108.9 . . ?
C39 C40 H40A 109.5 . . ?
C39 C40 H40B 109.5 . . ?
H40A C40 H40B 109.5 . . ?
C39 C40 H40C 109.5 . . ?
H40A C40 H40C 109.5 . . ?
H40B C40 H40C 109.5 . . ?
C39 C41 H41A 109.5 . . ?
C39 C41 H41B 109.5 . . ?
H41A C41 H41B 109.5 . . ?
C39 C41 H41C 109.5 . . ?
H41A C41 H41C 109.5 . . ?
H41B C41 H41C 109.5 . . ?
C44 C42 C43 112.7(4) . . ?
C44 C42 P4 110.6(3) . . ?
C43 C42 P4 116.5(3) . . ?
C44 C42 H42A 105.3 . . ?
C43 C42 H42A 105.3 . . ?
P4 C42 H42A 105.3 . . ?
C42 C43 H43A 109.5 . . ?
C42 C43 H43B 109.5 . . ?
H43A C43 H43B 109.5 . . ?
C42 C43 H43C 109.5 . . ?
H43A C43 H43C 109.5 . . ?
H43B C43 H43C 109.5 . . ?
C42 C44 H44A 109.5 . . ?
C42 C44 H44B 109.5 . . ?
H44A C44 H44B 109.5 . . ?
C42 C44 H44C 109.5 . . ?
H44A C44 H44C 109.5 . . ?
H44B C44 H44C 109.5 . . ?

loop_
_geom_bond_atom_site_label_1
_geom_bond_atom_site_label_2
_geom_bond_distance
_geom_bond_site_symmetry_2
_geom_bond_publ_flag
Mn1 N1 2.029(2) . ?
Mn1 P1 2.5961(9) . ?
Mn1 Mn2 2.7945(7) . ?
Mn1 Si1 2.9528(10) . ?
Mn1 H100 2.07(2) . ?
Mn1 H101 1.91(2) . ?
Mn2 N3 2.032(2) . ?
Mn2 P3 2.6244(9) . ?
Mn2 Si2 2.9209(10) . ?
Mn2 H100 2.04(2) . ?
Mn2 H101 2.04(2) . ?
Si1 N1 1.690(2) . ?
Si1 N2 1.764(3) . ?
Si1 C5 1.871(3) . ?
Si1 C6 1.887(3) . ?
Si2 N3 1.681(3) . ?
Si2 N4 1.770(3) . ?
Si2 C27 1.872(3) . ?
Si2 C28 1.884(3) . ?
P1 C8 1.837(3) . ?
P1 C9 1.843(3) . ?
P1 C12 1.847(3) . ?
P2 C17 1.845(3) . ?
P2 C16 1.846(3) . ?
P2 C20 1.862(3) . ?
P3 C30 1.836(3) . ?
P3 C31 1.854(3) . ?
P3 C34 1.857(3) . ?
P4 C38 1.852(3) . ?
P4 C39 1.859(4) . ?
P4 C42 1.863(4) . ?
N1 C1 1.472(4) . ?
N2 C15 1.461(4) . ?
N2 C7 1.465(4) . ?
N3 C23 1.480(4) . ?
N4 C37 1.469(4) . ?
N4 C29 1.477(4) . ?
C1 C3 1.519(5) . ?
C1 C2 1.527(4) . ?
C1 C4 1.538(4) . ?
C2 H2A 0.9800 . ?
C2 H2B 0.9800 . ?
C2 H2C 0.9800 . ?
C3 H3A 0.9800 . ?
C3 H3B 0.9800 . ?
C3 H3C 0.9800 . ?
C4 H4A 0.9800 . ?
C4 H4B 0.9800 . ?
C4 H4C 0.9800 . ?
C5 H5A 0.9800 . ?
C5 H5B 0.9800 . ?
C5 H5C 0.9800 . ?
C6 H6A 0.9800 . ?
C6 H6B 0.9800 . ?
C6 H6C 0.9800 . ?
C7 C8 1.528(4) . ?
C7 H7A 0.9900 . ?
C7 H7B 0.9900 . ?
C8 H8A 0.9900 . ?
C8 H8B 0.9900 . ?
C9 C10 1.528(4) . ?
C9 C11 1.531(4) . ?
C9 H9A 1.0000 . ?
C10 H10A 0.9800 . ?
C10 H10B 0.9800 . ?
C10 H10C 0.9800 . ?
C11 H11A 0.9800 . ?
C11 H11B 0.9800 . ?
C11 H11C 0.9800 . ?
C12 C13 1.518(5) . ?
C12 C14 1.525(4) . ?
C12 H12A 1.0000 . ?
C13 H13A 0.9800 . ?
C13 H13B 0.9800 . ?
C13 H13C 0.9800 . ?
C14 H14A 0.9800 . ?
C14 H14B 0.9800 . ?
C14 H14C 0.9800 . ?
C15 C16 1.542(4) . ?
C15 H15A 0.9900 . ?
C15 H15B 0.9900 . ?
C16 H16A 0.9900 . ?
C16 H16B 0.9900 . ?
C17 C19 1.531(4) . ?
C17 C18 1.535(5) . ?
C17 H17A 1.0000 . ?
C18 H18A 0.9800 . ?
C18 H18B 0.9800 . ?
C18 H18C 0.9800 . ?
C19 H19A 0.9800 . ?
C19 H19B 0.9800 . ?
C19 H19C 0.9800 . ?
C20 C21 1.522(5) . ?
C20 C22 1.522(5) . ?
C20 H20A 1.0000 . ?
C21 H21A 0.9800 . ?
C21 H21B 0.9800 . ?
C21 H21C 0.9800 . ?
C22 H22A 0.9800 . ?
C22 H22B 0.9800 . ?
C22 H22C 0.9800 . ?
C23 C25 1.522(5) . ?
C23 C26 1.527(5) . ?
C23 C24 1.538(5) . ?
C24 H24A 0.9800 . ?
C24 H24B 0.9800 . ?
C24 H24C 0.9800 . ?
C25 H25A 0.9800 . ?
C25 H25B 0.9800 . ?
C25 H25C 0.9800 . ?
C26 H26A 0.9800 . ?
C26 H26B 0.9800 . ?
C26 H26C 0.9800 . ?
C27 H27A 0.9800 . ?
C27 H27B 0.9800 . ?
C27 H27C 0.9800 . ?
C28 H28A 0.9800 . ?
C28 H28B 0.9800 . ?
C28 H28C 0.9800 . ?
C29 C30 1.531(4) . ?
C29 H29A 0.9900 . ?
C29 H29B 0.9900 . ?
C30 H30A 0.9900 . ?
C30 H30B 0.9900 . ?
C31 C33 1.531(4) . ?
C31 C32 1.534(5) . ?
C31 H31A 1.0000 . ?
C32 H32A 0.9800 . ?
C32 H32B 0.9800 . ?
C32 H32C 0.9800 . ?
C33 H33A 0.9800 . ?
C33 H33B 0.9800 . ?
C33 H33C 0.9800 . ?
C34 C36 1.522(5) . ?
C34 C35 1.527(5) . ?
C34 H34A 1.0000 . ?
C35 H35A 0.9800 . ?
C35 H35B 0.9800 . ?
C35 H35C 0.9800 . ?
C36 H36A 0.9800 . ?
C36 H36B 0.9800 . ?
C36 H36C 0.9800 . ?
C37 C38 1.531(4) . ?
C37 H37A 0.9900 . ?
C37 H37B 0.9900 . ?
C38 H38A 0.9900 . ?
C38 H38B 0.9900 . ?
C39 C40 1.522(5) . ?
C39 C41 1.536(5) . ?
C39 H39A 1.0000 . ?
C40 H40A 0.9800 . ?
C40 H40B 0.9800 . ?
C40 H40C 0.9800 . ?
C41 H41A 0.9800 . ?
C41 H41B 0.9800 . ?
C41 H41C 0.9800 . ?
C42 C44 1.517(5) . ?
C42 C43 1.518(5) . ?
C42 H42A 1.0000 . ?
C43 H43A 0.9800 . ?
C43 H43B 0.9800 . ?
C43 H43C 0.9800 . ?
C44 H44A 0.9800 . ?
C44 H44B 0.9800 . ?
C44 H44C 0.9800 . ?

loop_
_geom_torsion_atom_site_label_1
_geom_torsion_atom_site_label_2
_geom_torsion_atom_site_label_3
_geom_torsion_atom_site_label_4
_geom_torsion
_geom_torsion_site_symmetry_1
_geom_torsion_site_symmetry_2
_geom_torsion_site_symmetry_3
_geom_torsion_site_symmetry_4
_geom_torsion_publ_flag
N1 Mn1 Mn2 N3 -176.78(14) . . . . ?
P1 Mn1 Mn2 N3 10.56(10) . . . . ?
Si1 Mn1 Mn2 N3 -127.57(10) . . . . ?
N1 Mn1 Mn2 P3 7.69(11) . . . . ?
P1 Mn1 Mn2 P3 -164.96(3) . . . . ?
Si1 Mn1 Mn2 P3 56.91(5) . . . . ?
N1 Mn1 Mn2 Si2 -130.09(10) . . . . ?
P1 Mn1 Mn2 Si2 57.26(4) . . . . ?
Si1 Mn1 Mn2 Si2 -80.87(5) . . . . ?
P1 Mn1 Si1 N1 111.64(13) . . . . ?
Mn2 Mn1 Si1 N1 -108.10(13) . . . . ?
N1 Mn1 Si1 N2 -142.37(16) . . . . ?
P1 Mn1 Si1 N2 -30.73(9) . . . . ?
Mn2 Mn1 Si1 N2 109.53(9) . . . . ?
N1 Mn1 Si1 C5 113.80(18) . . . . ?
P1 Mn1 Si1 C5 -134.56(12) . . . . ?
Mn2 Mn1 Si1 C5 5.70(12) . . . . ?
N1 Mn1 Si1 C6 -53.6(3) . . . . ?
P1 Mn1 Si1 C6 58.0(3) . . . . ?
Mn2 Mn1 Si1 C6 -161.7(2) . . . . ?
P3 Mn2 Si2 N3 112.75(13) . . . . ?
Mn1 Mn2 Si2 N3 -107.16(13) . . . . ?
N3 Mn2 Si2 N4 -150.77(16) . . . . ?
P3 Mn2 Si2 N4 -38.02(9) . . . . ?
Mn1 Mn2 Si2 N4 102.07(9) . . . . ?
N3 Mn2 Si2 C27 108.83(17) . . . . ?
P3 Mn2 Si2 C27 -138.42(11) . . . . ?
Mn1 Mn2 Si2 C27 1.67(12) . . . . ?
N3 Mn2 Si2 C28 -66.0(3) . . . . ?
P3 Mn2 Si2 C28 46.7(2) . . . . ?
Mn1 Mn2 Si2 C28 -173.2(2) . . . . ?
N1 Mn1 P1 C8 44.30(14) . . . . ?
Mn2 Mn1 P1 C8 -141.22(11) . . . . ?
Si1 Mn1 P1 C8 10.42(11) . . . . ?
N1 Mn1 P1 C9 -72.52(14) . . . . ?
Mn2 Mn1 P1 C9 101.95(12) . . . . ?
Si1 Mn1 P1 C9 -106.40(12) . . . . ?
N1 Mn1 P1 C12 161.74(14) . . . . ?
Mn2 Mn1 P1 C12 -23.78(12) . . . . ?
Si1 Mn1 P1 C12 127.86(12) . . . . ?
N3 Mn2 P3 C30 55.21(13) . . . . ?
Mn1 Mn2 P3 C30 -128.42(11) . . . . ?
Si2 Mn2 P3 C30 20.57(11) . . . . ?
N3 Mn2 P3 C31 170.00(15) . . . . ?
Mn1 Mn2 P3 C31 -13.62(13) . . . . ?
Si2 Mn2 P3 C31 135.37(13) . . . . ?
N3 Mn2 P3 C34 -61.00(16) . . . . ?
Mn1 Mn2 P3 C34 115.38(14) . . . . ?
Si2 Mn2 P3 C34 -95.64(14) . . . . ?
N2 Si1 N1 C1 -153.0(3) . . . . ?
C5 Si1 N1 C1 91.6(3) . . . . ?
C6 Si1 N1 C1 -34.6(3) . . . . ?
Mn1 Si1 N1 C1 171.7(3) . . . . ?
N2 Si1 N1 Mn1 35.30(15) . . . . ?
C5 Si1 N1 Mn1 -80.17(17) . . . . ?
C6 Si1 N1 Mn1 153.68(15) . . . . ?
P1 Mn1 N1 C1 109.2(2) . . . . ?
Mn2 Mn1 N1 C1 -63.4(3) . . . . ?
Si1 Mn1 N1 C1 -171.8(3) . . . . ?
P1 Mn1 N1 Si1 -79.04(12) . . . . ?
Mn2 Mn1 N1 Si1 108.39(12) . . . . ?
N1 Si1 N2 C15 -143.8(2) . . . . ?
C5 Si1 N2 C15 -22.9(3) . . . . ?
C6 Si1 N2 C15 91.7(2) . . . . ?
Mn1 Si1 N2 C15 -119.3(2) . . . . ?
N1 Si1 N2 C7 72.8(2) . . . . ?
C5 Si1 N2 C7 -166.3(2) . . . . ?
C6 Si1 N2 C7 -51.7(2) . . . . ?
Mn1 Si1 N2 C7 97.2(2) . . . . ?
N4 Si2 N3 C23 -160.9(2) . . . . ?
C27 Si2 N3 C23 82.4(3) . . . . ?
C28 Si2 N3 C23 -41.9(3) . . . . ?
Mn2 Si2 N3 C23 172.7(3) . . . . ?
N4 Si2 N3 Mn2 26.36(14) . . . . ?
C27 Si2 N3 Mn2 -90.36(16) . . . . ?
C28 Si2 N3 Mn2 145.37(15) . . . . ?
P3 Mn2 N3 C23 108.1(2) . . . . ?
Mn1 Mn2 N3 C23 -67.3(3) . . . . ?
Si2 Mn2 N3 C23 -172.6(3) . . . . ?
P3 Mn2 N3 Si2 -79.26(12) . . . . ?
Mn1 Mn2 N3 Si2 105.29(11) . . . . ?
N3 Si2 N4 C37 -130.0(2) . . . . ?
C27 Si2 N4 C37 -6.7(3) . . . . ?
C28 Si2 N4 C37 105.3(3) . . . . ?
Mn2 Si2 N4 C37 -110.3(2) . . . . ?
N3 Si2 N4 C29 83.5(2) . . . . ?
C27 Si2 N4 C29 -153.1(2) . . . . ?
C28 Si2 N4 C29 -41.2(3) . . . . ?
Mn2 Si2 N4 C29 103.2(2) . . . . ?
Si1 N1 C1 C3 -164.4(2) . . . . ?
Mn1 N1 C1 C3 5.5(4) . . . . ?
Si1 N1 C1 C2 -44.8(4) . . . . ?
Mn1 N1 C1 C2 125.1(3) . . . . ?
Si1 N1 C1 C4 77.5(3) . . . . ?
Mn1 N1 C1 C4 -112.5(3) . . . . ?
C15 N2 C7 C8 70.8(3) . . . . ?
Si1 N2 C7 C8 -143.1(2) . . . . ?
N2 C7 C8 P1 59.2(3) . . . . ?
C9 P1 C8 C7 105.1(2) . . . . ?
C12 P1 C8 C7 -145.7(2) . . . . ?
Mn1 P1 C8 C7 -19.1(2) . . . . ?
C8 P1 C9 C10 -66.9(3) . . . . ?
C12 P1 C9 C10 -175.5(2) . . . . ?
Mn1 P1 C9 C10 51.9(2) . . . . ?
C8 P1 C9 C11 171.5(2) . . . . ?
C12 P1 C9 C11 62.9(2) . . . . ?
Mn1 P1 C9 C11 -69.6(2) . . . . ?
C8 P1 C12 C13 73.9(3) . . . . ?
C9 P1 C12 C13 -177.0(2) . . . . ?
Mn1 P1 C12 C13 -45.8(3) . . . . ?
C8 P1 C12 C14 -51.5(3) . . . . ?
C9 P1 C12 C14 57.6(3) . . . . ?
Mn1 P1 C12 C14 -171.2(2) . . . . ?
C7 N2 C15 C16 71.4(3) . . . . ?
Si1 N2 C15 C16 -72.5(3) . . . . ?
N2 C15 C16 P2 179.7(2) . . . . ?
C17 P2 C16 C15 106.9(2) . . . . ?
C20 P2 C16 C15 -147.7(2) . . . . ?
C16 P2 C17 C19 -62.7(3) . . . . ?
C20 P2 C17 C19 -167.4(3) . . . . ?
C16 P2 C17 C18 176.6(2) . . . . ?
C20 P2 C17 C18 71.9(3) . . . . ?
C17 P2 C20 C21 52.2(3) . . . . ?
C16 P2 C20 C21 -52.6(3) . . . . ?
C17 P2 C20 C22 179.9(3) . . . . ?
C16 P2 C20 C22 75.0(3) . . . . ?
Si2 N3 C23 C25 -164.0(2) . . . . ?
Mn2 N3 C23 C25 6.9(4) . . . . ?
Si2 N3 C23 C26 76.5(4) . . . . ?
Mn2 N3 C23 C26 -112.6(3) . . . . ?
Si2 N3 C23 C24 -45.0(4) . . . . ?
Mn2 N3 C23 C24 125.9(3) . . . . ?
C37 N4 C29 C30 66.9(3) . . . . ?
Si2 N4 C29 C30 -143.7(2) . . . . ?
N4 C29 C30 P3 58.6(3) . . . . ?
C31 P3 C30 C29 -152.0(2) . . . . ?
C34 P3 C30 C29 100.3(2) . . . . ?
Mn2 P3 C30 C29 -25.3(2) . . . . ?
C30 P3 C31 C33 -54.8(3) . . . . ?
C34 P3 C31 C33 54.2(3) . . . . ?
Mn2 P3 C31 C33 -170.2(2) . . . . ?
C30 P3 C31 C32 70.8(3) . . . . ?
C34 P3 C31 C32 179.8(2) . . . . ?
Mn2 P3 C31 C32 -44.6(3) . . . . ?
C30 P3 C34 C36 -58.1(3) . . . . ?
C31 P3 C34 C36 -165.6(3) . . . . ?
Mn2 P3 C34 C36 57.7(3) . . . . ?
C30 P3 C34 C35 178.4(3) . . . . ?
C31 P3 C34 C35 70.9(3) . . . . ?
Mn2 P3 C34 C35 -65.7(3) . . . . ?
C29 N4 C37 C38 66.9(3) . . . . ?
Si2 N4 C37 C38 -79.7(3) . . . . ?
N4 C37 C38 P4 -169.1(2) . . . . ?
C39 P4 C38 C37 -175.9(2) . . . . ?
C42 P4 C38 C37 -70.1(3) . . . . ?
C38 P4 C39 C40 -78.0(3) . . . . ?
C42 P4 C39 C40 174.9(3) . . . . ?
C38 P4 C39 C41 161.2(3) . . . . ?
C42 P4 C39 C41 54.0(3) . . . . ?
C38 P4 C42 C44 86.1(3) . . . . ?
C39 P4 C42 C44 -171.3(3) . . . . ?
C38 P4 C42 C43 -44.3(3) . . . . ?
C39 P4 C42 C43 58.3(3) . . . . ?
